data_7102177
loop_
_publ_author_name
'Bharara, Mohan S'
'Tonks, Stephen A'
'Gorden, Anne E V'

_publ_section_title
;
 Uranyl stabilized Schiff base complex.
;
_journal_issue 39
_journal_name_full 'Chemical communications (Cambridge, England)'
_journal_page_first 4006
_journal_page_last 4008
_journal_paper_doi 10.1039/b712322a
_journal_year 2007
_chemical_formula_sum 'C23 H30 N4 O10 U2'
_chemical_formula_weight 998.57
_chemical_name_systematic
;
?
;
_space_group_IT_number 14
_symmetry_cell_setting monoclinic
_symmetry_space_group_name_Hall '-P 2yn'
_symmetry_space_group_name_H-M 'P 1 21/n 1'
_atom_sites_solution_hydrogens geom
_atom_sites_solution_primary direct
_atom_sites_solution_secondary difmap
_audit_creation_method SHELXL-97
_cell_angle_alpha 90.00
_cell_angle_beta 94.811(4)
_cell_angle_gamma 90.00
_cell_formula_units_Z 4
_cell_length_a 11.797(3)
_cell_length_b 9.784(2)
_cell_length_c 24.594(5)
_cell_measurement_reflns_used 3270
_cell_measurement_temperature 193(2)
_cell_volume 2828.7(11)
_computing_cell_refinement 'SMART, SAINT (Bruker, 1999)'
_computing_data_collection 'SMART (Bruker, 2000)'
_computing_data_reduction 'SAINT (Bruker, 1999)'
_computing_molecular_graphics 'ATOMS v6.1 (Shape Software, 2004)'
_computing_publication_material 'SHELXCIF-97 (Sheldrick, 1997)'
_computing_structure_refinement 'SHELXL-97 (Sheldrick, 1997)'
_computing_structure_solution 'SHELXS-97 (Sheldrick, 1990)'
_diffrn_ambient_temperature 193(2)
_diffrn_measured_fraction_theta_full 0.997
_diffrn_measured_fraction_theta_max 0.997
_diffrn_measurement_device_type 'Bruker APEX'
_diffrn_measurement_method 'w/ scans'
_diffrn_radiation_monochromator graphite
_diffrn_radiation_source 'fine-focus sealed tube'
_diffrn_radiation_type MoK\a
_diffrn_radiation_wavelength 0.71073
_diffrn_reflns_av_R_equivalents 0.0687
_diffrn_reflns_av_sigmaI/netI 0.0506
_diffrn_reflns_limit_h_max 13
_diffrn_reflns_limit_h_min -13
_diffrn_reflns_limit_k_max 10
_diffrn_reflns_limit_k_min -10
_diffrn_reflns_limit_l_max 27
_diffrn_reflns_limit_l_min -27
_diffrn_reflns_number 18601
_diffrn_reflns_theta_full 23.29
_diffrn_reflns_theta_max 23.29
_diffrn_reflns_theta_min 1.66
_exptl_absorpt_coefficient_mu 11.495
_exptl_absorpt_correction_type numerical
_exptl_absorpt_process_details 'SHELXPREP-97 (Sheldrick, 1997)'
_exptl_crystal_colour orange
_exptl_crystal_density_diffrn 2.345
_exptl_crystal_density_method 'not measured'
_exptl_crystal_description blocks
_exptl_crystal_F_000 1840
_exptl_crystal_size_max 0.1
_exptl_crystal_size_mid 0.1
_exptl_crystal_size_min 0.05
_refine_diff_density_max 1.177
_refine_diff_density_min -0.691
_refine_diff_density_rms 0.147
_refine_ls_extinction_method none
_refine_ls_goodness_of_fit_ref 0.858
_refine_ls_hydrogen_treatment constr
_refine_ls_matrix_type full
_refine_ls_number_parameters 356
_refine_ls_number_reflns 4058
_refine_ls_number_restraints 0
_refine_ls_restrained_S_all 0.858
_refine_ls_R_factor_all 0.0364
_refine_ls_R_factor_gt 0.0272
_refine_ls_shift/su_max 0.097
_refine_ls_shift/su_mean 0.001
_refine_ls_structure_factor_coef Fsqd
_refine_ls_weighting_details 'calc w=1/[\s^2^(Fo^2^)+(0.0300P)^2^+0.0000P] where P=(Fo^2^+2Fc^2^)/3'
_refine_ls_weighting_scheme calc
_refine_ls_wR_factor_gt 0.0539
_refine_ls_wR_factor_ref 0.0557
_reflns_number_gt 3270
_reflns_number_total 4058
_reflns_threshold_expression >2sigma(I)
_cod_data_source_file b712322a.txt
_cod_data_source_block p21n
_cod_original_sg_symbol_H-M P21/n
_cod_database_code 7102177

loop_
_symmetry_equiv_pos_as_xyz
'x, y, z'
'-x+1/2, y+1/2, -z+1/2'
'-x, -y, -z'
'x-1/2, -y-1/2, z-1/2'

loop_
_atom_site_label
_atom_site_type_symbol
_atom_site_fract_x
_atom_site_fract_y
_atom_site_fract_z
_atom_site_U_iso_or_equiv
_atom_site_adp_type
_atom_site_occupancy
_atom_site_symmetry_multiplicity
_atom_site_calc_flag
_atom_site_refinement_flags
U1 U 0.71998(2) 0.10007(3) 0.063179(11) 0.02639(9) Uani 1 1 d .
U2 U 0.74456(2) 0.24145(3) -0.082291(11) 0.02850(9) Uani 1 1 d .
O1 O 0.7295(4) -0.0765(4) 0.04471(19) 0.0325(11) Uani 1 1 d .
O2 O 0.7111(4) 0.2747(4) 0.0831(2) 0.0382(13) Uani 1 1 d .
O3 O 0.7207(4) 0.4045(5) -0.0535(2) 0.0405(13) Uani 1 1 d .
O4 O 0.7677(4) 0.0771(4) -0.11181(19) 0.0362(12) Uani 1 1 d .
O5 O 0.7887(4) 0.3346(5) -0.16074(19) 0.0379(12) Uani 1 1 d .
O6 O 0.7323(4) 0.0447(5) 0.15189(18) 0.0351(12) Uani 1 1 d .
O7 O 0.8487(4) 0.1674(5) -0.00135(18) 0.0352(12) Uani 1 1 d .
O8 O 0.6245(4) 0.1442(5) -0.02164(18) 0.0325(12) Uani 1 1 d .
H8A H 0.5462 0.1251 -0.0306 0.039 Uiso 1 1 calc R
N1 N 0.9290(5) 0.0829(5) 0.0976(2) 0.0281(13) Uani 1 1 d .
N2 N 0.9533(5) 0.3226(6) -0.0726(2) 0.0309(14) Uani 1 1 d .
C1 C 0.9508(6) 0.2291(8) 0.0179(3) 0.043(2) Uani 1 1 d .
H1 H 0.9290 0.3175 0.0346 0.052 Uiso 1 1 calc R
C2 C 1.0229(6) 0.2664(7) -0.0256(3) 0.0355(18) Uani 1 1 d .
H2A H 1.0797 0.3351 -0.0117 0.043 Uiso 1 1 calc R
H2B H 1.0642 0.1846 -0.0370 0.043 Uiso 1 1 calc R
C3 C 0.9952(6) 0.4216(7) -0.0989(3) 0.0339(18) Uani 1 1 d .
H3 H 1.0677 0.4538 -0.0848 0.041 Uiso 1 1 calc R
C4 C 0.9451(6) 0.4902(7) -0.1476(3) 0.0309(17) Uani 1 1 d .
C5 C 1.0047(6) 0.6038(7) -0.1671(3) 0.0392(19) Uani 1 1 d .
H5 H 1.0728 0.6343 -0.1475 0.047 Uiso 1 1 calc R
C6 C 0.9647(7) 0.6699(8) -0.2140(3) 0.048(2) Uani 1 1 d .
H6 H 1.0034 0.7476 -0.2263 0.058 Uiso 1 1 calc R
C7 C 0.8677(8) 0.6220(8) -0.2430(3) 0.050(2) Uani 1 1 d .
H7 H 0.8408 0.6666 -0.2758 0.060 Uiso 1 1 calc R
C8 C 0.8088(7) 0.5110(8) -0.2254(3) 0.042(2) Uani 1 1 d .
H8 H 0.7425 0.4798 -0.2464 0.051 Uiso 1 1 calc R
C9 C 0.8464(6) 0.4439(8) -0.1768(3) 0.0354(18) Uani 1 1 d .
C10 C 1.0112(6) 0.1478(7) 0.0639(3) 0.0339(18) Uani 1 1 d .
H10A H 1.0588 0.0765 0.0485 0.041 Uiso 1 1 calc R
H10B H 1.0618 0.2090 0.0869 0.041 Uiso 1 1 calc R
O1D1 O 0.5596(4) 0.2469(5) -0.1310(2) 0.0457(14) Uani 1 1 d .
O1D2 O 0.5193(4) 0.0613(5) 0.07902(19) 0.0359(12) Uani 1 1 d .
N1D1 N 0.3975(5) 0.3708(6) -0.1325(2) 0.0347(15) Uani 1 1 d .
N1D2 N 0.3945(5) 0.2120(8) 0.1067(3) 0.054(2) Uani 1 1 d .
C1D1 C 0.4625(6) 0.2698(8) -0.1161(3) 0.0387(19) Uani 1 1 d .
H1D1 H 0.4342 0.2080 -0.0906 0.046 Uiso 1 1 calc R
C1D2 C 0.4603(6) 0.1087(8) 0.1136(3) 0.0403(19) Uani 1 1 d .
H1D2 H 0.4641 0.0648 0.1481 0.048 Uiso 1 1 calc R
C2D1 C 0.4353(8) 0.4696(9) -0.1707(4) 0.071(3) Uani 1 1 d .
H2D4 H 0.5167 0.4568 -0.1745 0.107 Uiso 1 1 calc R
H2D5 H 0.4222 0.5622 -0.1574 0.107 Uiso 1 1 calc R
H2D6 H 0.3926 0.4570 -0.2063 0.107 Uiso 1 1 calc R
C2D2 C 0.3223(7) 0.2571(11) 0.1498(5) 0.093(4) Uani 1 1 d .
H2D1 H 0.2452 0.2206 0.1421 0.140 Uiso 1 1 calc R
H2D2 H 0.3193 0.3571 0.1505 0.140 Uiso 1 1 calc R
H2D3 H 0.3545 0.2233 0.1853 0.140 Uiso 1 1 calc R
C3D1 C 0.2845(6) 0.3869(8) -0.1153(4) 0.054(2) Uani 1 1 d .
H3D4 H 0.2688 0.3132 -0.0900 0.081 Uiso 1 1 calc R
H3D5 H 0.2290 0.3831 -0.1473 0.081 Uiso 1 1 calc R
H3D6 H 0.2786 0.4753 -0.0971 0.081 Uiso 1 1 calc R
C3D2 C 0.3877(12) 0.2837(12) 0.0560(5) 0.128(6) Uani 1 1 d .
H3D1 H 0.4613 0.2789 0.0404 0.192 Uiso 1 1 calc R
H3D2 H 0.3681 0.3795 0.0621 0.192 Uiso 1 1 calc R
H3D3 H 0.3290 0.2418 0.0308 0.192 Uiso 1 1 calc R
C11 C 0.9702(6) 0.0055(7) 0.1359(3) 0.0348(18) Uani 1 1 d .
H11 H 1.0508 -0.0009 0.1402 0.042 Uiso 1 1 calc R
C12 C 0.9084(6) -0.0749(7) 0.1740(3) 0.0292(17) Uani 1 1 d .
C13 C 0.7906(6) -0.0504(7) 0.1806(3) 0.0305(17) Uani 1 1 d .
C14 C 0.7394(7) -0.1266(8) 0.2198(3) 0.042(2) Uani 1 1 d .
H14 H 0.6627 -0.1081 0.2264 0.051 Uiso 1 1 calc R
C15 C 0.7979(7) -0.2283(7) 0.2492(3) 0.045(2) Uani 1 1 d .
H15 H 0.7605 -0.2811 0.2748 0.054 Uiso 1 1 calc R
C16 C 0.9132(8) -0.2541(7) 0.2414(3) 0.048(2) Uani 1 1 d .
H16 H 0.9537 -0.3247 0.2611 0.057 Uiso 1 1 calc R
C17 C 0.9653(7) -0.1757(7) 0.2050(3) 0.0394(19) Uani 1 1 d .
H17 H 1.0435 -0.1909 0.2007 0.047 Uiso 1 1 calc R

loop_
_atom_site_aniso_label
_atom_site_aniso_U_11
_atom_site_aniso_U_22
_atom_site_aniso_U_33
_atom_site_aniso_U_23
_atom_site_aniso_U_13
_atom_site_aniso_U_12
U1 0.02391(15) 0.02625(16) 0.02918(16) 0.00009(12) 0.00323(11) 0.00187(12)
U2 0.02394(15) 0.03129(16) 0.03023(16) 0.00227(12) 0.00208(12) 0.00153(12)
O1 0.034(3) 0.019(3) 0.046(3) -0.005(2) 0.007(2) 0.001(2)
O2 0.041(3) 0.017(3) 0.056(3) -0.003(2) -0.002(3) 0.004(2)
O3 0.047(3) 0.028(3) 0.046(3) -0.005(2) 0.007(3) 0.007(2)
O4 0.033(3) 0.028(3) 0.048(3) -0.007(2) 0.006(2) 0.000(2)
O5 0.035(3) 0.044(3) 0.034(3) 0.007(2) 0.004(2) -0.011(2)
O6 0.033(3) 0.042(3) 0.032(3) 0.008(2) 0.011(2) 0.007(2)
O7 0.023(3) 0.046(3) 0.035(3) 0.010(2) -0.009(2) -0.008(2)
O8 0.016(2) 0.046(3) 0.034(3) 0.004(2) -0.002(2) -0.003(2)
N1 0.028(3) 0.031(3) 0.026(3) -0.002(3) 0.002(3) 0.002(3)
N2 0.030(3) 0.034(3) 0.029(3) 0.000(3) 0.004(3) -0.004(3)
C1 0.026(4) 0.061(6) 0.042(5) 0.011(4) -0.003(4) -0.005(4)
C2 0.024(4) 0.043(5) 0.041(5) -0.002(4) 0.005(4) -0.003(3)
C3 0.031(4) 0.030(4) 0.042(5) -0.006(4) 0.008(4) 0.004(3)
C4 0.032(4) 0.034(4) 0.029(4) 0.000(3) 0.011(3) 0.008(3)
C5 0.042(5) 0.032(4) 0.045(5) -0.003(4) 0.013(4) 0.003(4)
C6 0.061(6) 0.039(5) 0.049(6) 0.008(4) 0.024(5) 0.004(4)
C7 0.061(6) 0.058(6) 0.033(5) 0.015(4) 0.022(5) 0.019(5)
C8 0.047(5) 0.059(5) 0.022(4) 0.007(4) 0.006(4) 0.018(4)
C9 0.034(4) 0.042(5) 0.032(5) -0.005(4) 0.011(4) 0.013(4)
C10 0.028(4) 0.043(5) 0.030(4) -0.001(3) -0.002(3) 0.003(3)
O1D1 0.021(3) 0.077(4) 0.038(3) 0.010(3) 0.002(2) 0.007(3)
O1D2 0.027(3) 0.040(3) 0.042(3) -0.006(2) 0.012(2) 0.003(2)
N1D1 0.029(3) 0.027(3) 0.048(4) 0.003(3) -0.002(3) -0.002(3)
N1D2 0.030(4) 0.067(5) 0.064(5) -0.033(4) -0.003(4) 0.015(4)
C1D1 0.029(5) 0.044(5) 0.043(5) 0.010(4) -0.002(4) -0.003(4)
C1D2 0.032(4) 0.043(5) 0.047(5) -0.004(4) 0.011(4) -0.006(4)
C2D1 0.075(7) 0.056(6) 0.082(7) 0.031(5) 0.006(6) 0.005(5)
C2D2 0.034(5) 0.118(9) 0.129(10) -0.079(8) 0.016(6) 0.014(6)
C3D1 0.035(5) 0.044(5) 0.083(7) -0.012(5) 0.004(5) 0.007(4)
C3D2 0.191(15) 0.101(10) 0.084(9) -0.022(8) -0.033(9) 0.099(10)
C11 0.028(4) 0.035(4) 0.041(5) -0.012(4) 0.001(4) 0.010(3)
C12 0.039(4) 0.025(4) 0.023(4) -0.005(3) 0.002(3) 0.007(3)
C13 0.040(4) 0.032(4) 0.019(4) -0.006(3) -0.001(3) -0.003(4)
C14 0.043(5) 0.051(5) 0.031(5) -0.002(4) 0.002(4) -0.011(4)
C15 0.064(6) 0.030(5) 0.039(5) 0.008(4) -0.003(4) -0.010(4)
C16 0.068(6) 0.030(4) 0.045(5) 0.006(4) 0.000(5) 0.001(4)
C17 0.040(5) 0.040(5) 0.037(5) -0.003(4) -0.002(4) 0.005(4)

loop_
_atom_type_symbol
_atom_type_description
_atom_type_scat_dispersion_real
_atom_type_scat_dispersion_imag
_atom_type_scat_source
C C 0.0033 0.0016 'International Tables Vol C Tables 4.2.6.8 and 6.1.1.4'
N N 0.0061 0.0033 'International Tables Vol C Tables 4.2.6.8 and 6.1.1.4'
O O 0.0106 0.0060 'International Tables Vol C Tables 4.2.6.8 and 6.1.1.4'
U U -9.6767 9.6646 'International Tables Vol C Tables 4.2.6.8 and 6.1.1.4'
H H 0.0000 0.0000 'International Tables Vol C Tables 4.2.6.8 and 6.1.1.4'

loop_
_geom_angle_atom_site_label_1
_geom_angle_atom_site_label_2
_geom_angle_atom_site_label_3
_geom_angle
O2 U1 O1 178.7(2)
O2 U1 O6 88.0(2)
O1 U1 O6 90.76(19)
O2 U1 O8 91.90(19)
O1 U1 O8 89.29(18)
O6 U1 O8 154.81(16)
O2 U1 O7 88.5(2)
O1 U1 O7 92.34(18)
O6 U1 O7 136.31(15)
O8 U1 O7 68.84(14)
O2 U1 O1D2 91.43(19)
O1 U1 O1D2 88.44(18)
O6 U1 O1D2 78.08(16)
O8 U1 O1D2 76.74(15)
O7 U1 O1D2 145.55(15)
O2 U1 N1 92.83(19)
O1 U1 N1 86.64(18)
O6 U1 N1 71.19(17)
O8 U1 N1 133.93(16)
O7 U1 N1 65.52(16)
O1D2 U1 N1 148.79(17)
O2 U1 U2 85.53(16)
O1 U1 U2 95.69(15)
O6 U1 U2 169.38(12)
O8 U1 U2 34.19(11)
O7 U1 U2 35.21(10)
O1D2 U1 U2 110.44(11)
N1 U1 U2 100.71(12)
O3 U2 O4 179.5(2)
O3 U2 O5 92.0(2)
O4 U2 O5 87.8(2)
O3 U2 O8 89.20(19)
O4 U2 O8 90.83(19)
O5 U2 O8 155.83(16)
O3 U2 O7 91.6(2)
O4 U2 O7 88.85(19)
O5 U2 O7 135.22(16)
O8 U2 O7 68.83(15)
O3 U2 O1D1 90.7(2)
O4 U2 O1D1 88.90(19)
O5 U2 O1D1 80.07(17)
O8 U2 O1D1 75.77(16)
O7 U2 O1D1 144.49(16)
O3 U2 N2 82.5(2)
O4 U2 N2 97.86(19)
O5 U2 N2 70.39(17)
O8 U2 N2 133.59(16)
O7 U2 N2 65.89(16)
O1D1 U2 N2 149.33(17)
O3 U2 U1 85.72(16)
O4 U2 U1 94.56(15)
O5 U2 U1 170.12(12)
O8 U2 U1 33.92(10)
O7 U2 U1 35.49(11)
O1D1 U2 U1 109.53(12)
N2 U2 U1 99.76(12)
C9 O5 U2 137.6(4)
C13 O6 U1 132.6(4)
C1 O7 U2 121.8(4)
C1 O7 U1 118.3(4)
U2 O7 U1 109.30(17)
U1 O8 U2 111.89(17)
U1 O8 H8A 124.1
U2 O8 H8A 124.1
C11 N1 C10 116.4(6)
C11 N1 U1 125.8(5)
C10 N1 U1 116.7(4)
C3 N2 C2 117.7(6)
C3 N2 U2 126.1(5)
C2 N2 U2 115.1(4)
O7 C1 C2 113.3(6)
O7 C1 C10 111.5(6)
C2 C1 C10 114.3(6)
O7 C1 H1 105.6
C2 C1 H1 105.6
C10 C1 H1 105.6
N2 C2 C1 110.3(6)
N2 C2 H2A 109.6
C1 C2 H2A 109.6
N2 C2 H2B 109.6
C1 C2 H2B 109.6
H2A C2 H2B 108.1
N2 C3 C4 127.9(7)
N2 C3 H3 116.0
C4 C3 H3 116.0
C9 C4 C5 119.8(7)
C9 C4 C3 122.7(7)
C5 C4 C3 117.4(7)
C6 C5 C4 120.5(7)
C6 C5 H5 119.7
C4 C5 H5 119.7
C5 C6 C7 119.2(8)
C5 C6 H6 120.4
C7 C6 H6 120.4
C8 C7 C6 121.6(8)
C8 C7 H7 119.2
C6 C7 H7 119.2
C7 C8 C9 120.3(8)
C7 C8 H8 119.9
C9 C8 H8 119.9
O5 C9 C4 121.9(6)
O5 C9 C8 119.5(7)
C4 C9 C8 118.6(7)
N1 C10 C1 111.0(6)
N1 C10 H10A 109.4
C1 C10 H10A 109.4
N1 C10 H10B 109.4
C1 C10 H10B 109.4
H10A C10 H10B 108.0
C1D1 O1D1 U2 132.3(5)
C1D2 O1D2 U1 131.1(4)
C1D1 N1D1 C3D1 122.1(7)
C1D1 N1D1 C2D1 120.5(7)
C3D1 N1D1 C2D1 117.4(7)
C1D2 N1D2 C3D2 119.6(8)
C1D2 N1D2 C2D2 121.4(9)
C3D2 N1D2 C2D2 119.0(8)
O1D1 C1D1 N1D1 125.2(7)
O1D1 C1D1 H1D1 117.4
N1D1 C1D1 H1D1 117.4
O1D2 C1D2 N1D2 125.3(8)
O1D2 C1D2 H1D2 117.3
N1D2 C1D2 H1D2 117.3
N1D1 C2D1 H2D4 109.5
N1D1 C2D1 H2D5 109.5
H2D4 C2D1 H2D5 109.5
N1D1 C2D1 H2D6 109.5
H2D4 C2D1 H2D6 109.5
H2D5 C2D1 H2D6 109.5
N1D2 C2D2 H2D1 109.5
N1D2 C2D2 H2D2 109.5
H2D1 C2D2 H2D2 109.5
N1D2 C2D2 H2D3 109.5
H2D1 C2D2 H2D3 109.5
H2D2 C2D2 H2D3 109.5
N1D1 C3D1 H3D4 109.5
N1D1 C3D1 H3D5 109.5
H3D4 C3D1 H3D5 109.5
N1D1 C3D1 H3D6 109.5
H3D4 C3D1 H3D6 109.5
H3D5 C3D1 H3D6 109.5
N1D2 C3D2 H3D1 109.5
N1D2 C3D2 H3D2 109.5
H3D1 C3D2 H3D2 109.5
N1D2 C3D2 H3D3 109.5
H3D1 C3D2 H3D3 109.5
H3D2 C3D2 H3D3 109.5
N1 C11 C12 127.8(7)
N1 C11 H11 116.1
C12 C11 H11 116.1
C17 C12 C13 119.1(7)
C17 C12 C11 119.4(7)
C13 C12 C11 121.5(6)
O6 C13 C14 120.5(7)
O6 C13 C12 121.5(6)
C14 C13 C12 118.0(7)
C15 C14 C13 121.4(8)
C15 C14 H14 119.3
C13 C14 H14 119.3
C14 C15 C16 120.1(7)
C14 C15 H15 119.9
C16 C15 H15 119.9
C17 C16 C15 118.8(7)
C17 C16 H16 120.6
C15 C16 H16 120.6
C16 C17 C12 122.5(7)
C16 C17 H17 118.7
C12 C17 H17 118.7

loop_
_geom_bond_atom_site_label_1
_geom_bond_atom_site_label_2
_geom_bond_distance
U1 O2 1.783(4)
U1 O1 1.792(4)
U1 O6 2.241(5)
U1 O8 2.327(4)
U1 O7 2.380(5)
U1 O1D2 2.461(4)
U1 N1 2.544(5)
U1 U2 3.8693(8)
U2 O3 1.778(4)
U2 O4 1.794(4)
U2 O5 2.235(5)
U2 O8 2.343(4)
U2 O7 2.364(4)
U2 O1D1 2.400(5)
U2 N2 2.579(5)
O5 C9 1.344(8)
O6 C13 1.325(8)
O7 C1 1.394(8)
O8 H8A 0.9500
N1 C11 1.272(8)
N1 C10 1.473(8)
N2 C3 1.286(8)
N2 C2 1.468(8)
C1 C2 1.467(10)
C1 C10 1.510(9)
C1 H1 1.0000
C2 H2A 0.9900
C2 H2B 0.9900
C3 C4 1.455(9)
C3 H3 0.9500
C4 C9 1.392(10)
C4 C5 1.420(9)
C5 C6 1.370(10)
C5 H5 0.9500
C6 C7 1.379(11)
C6 H6 0.9500
C7 C8 1.377(11)
C7 H7 0.9500
C8 C9 1.403(10)
C8 H8 0.9500
C10 H10A 0.9900
C10 H10B 0.9900
O1D1 C1D1 1.253(8)
O1D2 C1D2 1.234(8)
N1D1 C1D1 1.294(8)
N1D1 C3D1 1.441(9)
N1D1 C2D1 1.446(10)
N1D2 C1D2 1.277(9)
N1D2 C3D2 1.427(13)
N1D2 C2D2 1.481(11)
C1D1 H1D1 0.9500
C1D2 H1D2 0.9500
C2D1 H2D4 0.9800
C2D1 H2D5 0.9800
C2D1 H2D6 0.9800
C2D2 H2D1 0.9800
C2D2 H2D2 0.9800
C2D2 H2D3 0.9800
C3D1 H3D4 0.9800
C3D1 H3D5 0.9800
C3D1 H3D6 0.9800
C3D2 H3D1 0.9800
C3D2 H3D2 0.9800
C3D2 H3D3 0.9800
C11 C12 1.465(10)
C11 H11 0.9500
C12 C17 1.384(9)
C12 C13 1.433(9)
C13 C14 1.395(10)
C14 C15 1.381(10)
C14 H14 0.9500
C15 C16 1.412(11)
C15 H15 0.9500
C16 C17 1.363(10)
C16 H16 0.9500
C17 H17 0.9500

loop_
_geom_torsion_atom_site_label_1
_geom_torsion_atom_site_label_2
_geom_torsion_atom_site_label_3
_geom_torsion_atom_site_label_4
_geom_torsion
O2 U1 U2 O3 -5.1(2)
O1 U1 U2 O3 175.2(2)
O6 U1 U2 O3 -57.6(7)
O8 U1 U2 O3 94.9(3)
O7 U1 U2 O3 -98.8(3)
O1D2 U1 U2 O3 84.76(19)
N1 U1 U2 O3 -97.1(2)
O2 U1 U2 O4 175.3(2)
O1 U1 U2 O4 -4.4(2)
O6 U1 U2 O4 122.8(7)
O8 U1 U2 O4 -84.7(2)
O7 U1 U2 O4 81.6(2)
O1D2 U1 U2 O4 -94.87(18)
N1 U1 U2 O4 83.23(19)
O2 U1 U2 O5 71.7(8)
O1 U1 U2 O5 -107.9(8)
O6 U1 U2 O5 19.2(10)
O8 U1 U2 O5 171.8(8)
O7 U1 U2 O5 -22.0(8)
O1D2 U1 U2 O5 161.6(8)
N1 U1 U2 O5 -20.3(8)
O2 U1 U2 O8 -100.0(2)
O1 U1 U2 O8 80.3(2)
O6 U1 U2 O8 -152.5(7)
O7 U1 U2 O8 166.3(3)
O1D2 U1 U2 O8 -10.2(2)
N1 U1 U2 O8 167.9(2)
O2 U1 U2 O7 93.7(3)
O1 U1 U2 O7 -86.0(2)
O6 U1 U2 O7 41.2(7)
O8 U1 U2 O7 -166.3(3)
O1D2 U1 U2 O7 -176.4(2)
N1 U1 U2 O7 1.7(2)
O2 U1 U2 O1D1 -94.3(2)
O1 U1 U2 O1D1 86.04(19)
O6 U1 U2 O1D1 -146.8(7)
O8 U1 U2 O1D1 5.8(2)
O7 U1 U2 O1D1 172.0(2)
O1D2 U1 U2 O1D1 -4.42(17)
N1 U1 U2 O1D1 173.68(18)
O2 U1 U2 N2 76.5(2)
O1 U1 U2 N2 -103.20(19)
O6 U1 U2 N2 24.0(6)
O8 U1 U2 N2 176.5(2)
O7 U1 U2 N2 -17.2(2)
O1D2 U1 U2 N2 166.34(17)
N1 U1 U2 N2 -15.56(18)
O3 U2 O5 C9 39.3(6)
O4 U2 O5 C9 -141.1(6)
O8 U2 O5 C9 131.8(6)
O7 U2 O5 C9 -54.9(7)
O1D1 U2 O5 C9 129.6(6)
N2 U2 O5 C9 -41.9(6)
U1 U2 O5 C9 -37.0(12)
O2 U1 O6 C13 -143.4(6)
O1 U1 O6 C13 36.5(6)
O8 U1 O6 C13 126.5(6)
O7 U1 O6 C13 -57.7(7)
O1D2 U1 O6 C13 124.7(6)
N1 U1 O6 C13 -49.7(6)
U2 U1 O6 C13 -91.1(9)
O3 U2 O7 C1 -63.6(5)
O4 U2 O7 C1 116.6(5)
O5 U2 O7 C1 30.8(6)
O8 U2 O7 C1 -152.1(6)
O1D1 U2 O7 C1 -156.9(5)
N2 U2 O7 C1 17.4(5)
U1 U2 O7 C1 -143.9(6)
O3 U2 O7 U1 80.3(2)
O4 U2 O7 U1 -99.5(2)
O5 U2 O7 U1 174.77(19)
O8 U2 O7 U1 -8.18(17)
O1D1 U2 O7 U1 -13.0(4)
N2 U2 O7 U1 161.4(3)
O2 U1 O7 C1 61.0(5)
O1 U1 O7 C1 -118.1(5)
O6 U1 O7 C1 -24.5(6)
O8 U1 O7 C1 153.6(5)
O1D2 U1 O7 C1 151.3(4)
N1 U1 O7 C1 -32.8(5)
U2 U1 O7 C1 145.4(6)
O2 U1 O7 U2 -84.4(2)
O1 U1 O7 U2 96.6(2)
O6 U1 O7 U2 -169.88(18)
O8 U1 O7 U2 8.23(17)
O1D2 U1 O7 U2 5.9(4)
N1 U1 O7 U2 -178.2(3)
O2 U1 O8 U2 79.2(2)
O1 U1 O8 U2 -101.2(2)
O6 U1 O8 U2 168.5(3)
O7 U1 O8 U2 -8.45(17)
O1D2 U1 O8 U2 170.2(2)
N1 U1 O8 U2 -16.6(3)
O3 U2 O8 U1 -83.5(2)
O4 U2 O8 U1 97.0(2)
O5 U2 O8 U1 -176.6(3)
O7 U2 O8 U1 8.51(17)
O1D1 U2 O8 U1 -174.4(2)
N2 U2 O8 U1 -4.7(3)
O2 U1 N1 C11 116.9(6)
O1 U1 N1 C11 -62.0(5)
O6 U1 N1 C11 30.0(5)
O8 U1 N1 C11 -147.7(5)
O7 U1 N1 C11 -156.1(6)
O1D2 U1 N1 C11 19.4(7)
U2 U1 N1 C11 -157.1(5)
O2 U1 N1 C10 -75.5(5)
O1 U1 N1 C10 105.7(5)
O6 U1 N1 C10 -162.4(5)
O8 U1 N1 C10 19.9(5)
O7 U1 N1 C10 11.6(4)
O1D2 U1 N1 C10 -172.9(4)
U2 U1 N1 C10 10.5(4)
O3 U2 N2 C3 -66.7(6)
O4 U2 N2 C3 113.0(6)
O5 U2 N2 C3 28.2(5)
O8 U2 N2 C3 -148.3(5)
O7 U2 N2 C3 -161.8(6)
O1D1 U2 N2 C3 11.8(8)
U1 U2 N2 C3 -151.0(5)
O3 U2 N2 C2 101.2(5)
O4 U2 N2 C2 -79.1(5)
O5 U2 N2 C2 -164.0(5)
O8 U2 N2 C2 19.6(5)
O7 U2 N2 C2 6.0(4)
O1D1 U2 N2 C2 179.6(4)
U1 U2 N2 C2 16.9(4)
U2 O7 C1 C2 -38.9(8)
U1 O7 C1 C2 -179.8(5)
U2 O7 C1 C10 -169.5(4)
U1 O7 C1 C10 49.6(8)
C3 N2 C2 C1 143.0(7)
U2 N2 C2 C1 -25.9(7)
O7 C1 C2 N2 40.6(8)
C10 C1 C2 N2 169.7(6)
C2 N2 C3 C4 177.4(6)
U2 N2 C3 C4 -15.0(10)
N2 C3 C4 C9 -8.1(11)
N2 C3 C4 C5 175.7(7)
C9 C4 C5 C6 1.2(10)
C3 C4 C5 C6 177.4(6)
C4 C5 C6 C7 -2.0(11)
C5 C6 C7 C8 1.2(12)
C6 C7 C8 C9 0.4(11)
U2 O5 C9 C4 36.8(10)
U2 O5 C9 C8 -145.5(5)
C5 C4 C9 O5 178.2(6)
C3 C4 C9 O5 2.2(10)
C5 C4 C9 C8 0.5(10)
C3 C4 C9 C8 -175.6(6)
C7 C8 C9 O5 -179.1(7)
C7 C8 C9 C4 -1.3(10)
C11 N1 C10 C1 176.3(6)
U1 N1 C10 C1 7.4(7)
O7 C1 C10 N1 -34.5(8)
C2 C1 C10 N1 -164.6(6)
O3 U2 O1D1 C1D1 -51.1(7)
O4 U2 O1D1 C1D1 129.0(7)
O5 U2 O1D1 C1D1 -143.0(7)
O8 U2 O1D1 C1D1 37.9(6)
O7 U2 O1D1 C1D1 42.5(8)
N2 U2 O1D1 C1D1 -127.4(6)
U1 U2 O1D1 C1D1 34.6(7)
O2 U1 O1D2 C1D2 -35.2(7)
O1 U1 O1D2 C1D2 143.5(7)
O6 U1 O1D2 C1D2 52.4(7)
O8 U1 O1D2 C1D2 -126.8(7)
O7 U1 O1D2 C1D2 -124.6(7)
N1 U1 O1D2 C1D2 62.6(8)
U2 U1 O1D2 C1D2 -121.0(6)
U2 O1D1 C1D1 N1D1 117.0(7)
C3D1 N1D1 C1D1 O1D1 177.1(7)
C2D1 N1D1 C1D1 O1D1 -0.6(12)
U1 O1D2 C1D2 N1D2 95.5(9)
C3D2 N1D2 C1D2 O1D2 -1.5(13)
C2D2 N1D2 C1D2 O1D2 176.8(7)
C10 N1 C11 C12 -177.7(6)
U1 N1 C11 C12 -10.0(10)
N1 C11 C12 C17 165.9(7)
N1 C11 C12 C13 -14.9(11)
U1 O6 C13 C14 -136.6(6)
U1 O6 C13 C12 45.6(9)
C17 C12 C13 O6 -179.8(6)
C11 C12 C13 O6 1.0(10)
C17 C12 C13 C14 2.4(10)
C11 C12 C13 C14 -176.8(6)
O6 C13 C14 C15 178.4(7)
C12 C13 C14 C15 -3.8(10)
C13 C14 C15 C16 2.2(11)
C14 C15 C16 C17 0.9(11)
C15 C16 C17 C12 -2.2(11)
C13 C12 C17 C16 0.6(10)
C11 C12 C17 C16 179.8(7)
